data_4340412
loop_
_publ_author_name
'Yi, Xiao-Yi'
'Liu, Bin'
'Jim\'enez-Aparicio, Reyes'
'Urbanos, Francisco A.'
'Gao, Song'
'Xu, Wei'
'Chen, Jie-Sheng'
'Song, You'
'Zheng, Li-Min'

_publ_section_title
;
 Syntheses, structures, and magnetic properties of mixed-valent
 diruthenium(II,III) diphosphonates with discrete and one-dimensional
 structures.
;
_journal_issue 12
_journal_name_full 'Inorganic chemistry'
_journal_page_first 4309
_journal_page_last 4314
_journal_paper_doi 10.1021/ic048340z
_journal_volume 44
_journal_year 2005
_chemical_formula_sum 'C4 H40 Cl Na4 O30 P4 Ru2'
_chemical_formula_weight 1021.79
_chemical_name_systematic
; 
 ? 
;
_space_group_IT_number 2
_symmetry_cell_setting triclinic
_symmetry_space_group_name_Hall '-P 1'
_symmetry_space_group_name_H-M 'P -1'
_atom_sites_solution_hydrogens geom
_atom_sites_solution_primary direct
_atom_sites_solution_secondary difmap
_audit_creation_method SHELXL-97
_cell_angle_alpha 61.872(3)
_cell_angle_beta 88.680(4)
_cell_angle_gamma 77.460(4)
_cell_formula_units_Z 1
_cell_length_a 7.5019(15)
_cell_length_b 10.996(2)
_cell_length_c 11.585(3)
_cell_measurement_reflns_used 334
_cell_measurement_temperature 293(2)
_cell_measurement_theta_max 18.093
_cell_measurement_theta_min 2.794
_cell_volume 819.2(3)
_computing_cell_refinement 'Bruker SAINT software (Bruker, 1999)'
_computing_data_collection 'Siemens SMART software (Siemens, 1996)'
_computing_data_reduction 'Bruker SAINT software (Bruker, 1999)'
_computing_structure_refinement 'SHELXL-97 (Sheldrick, 1997)'
_computing_structure_solution 'SHELXS-97 (Sheldrick, 1997)'
_diffrn_ambient_temperature 293(2)
_diffrn_detector_area_resol_mean 4K
_diffrn_measured_fraction_theta_full 0.920
_diffrn_measured_fraction_theta_max 0.920
_diffrn_measurement_device_type 'Bruker SMART APEX CCD'
_diffrn_measurement_method CCD
_diffrn_radiation_monochromator graphite
_diffrn_radiation_source 'fine-focus sealed tube'
_diffrn_radiation_type MoK\a
_diffrn_radiation_wavelength 0.71073
_diffrn_reflns_av_R_equivalents 0.0716
_diffrn_reflns_av_sigmaI/netI 0.3005
_diffrn_reflns_limit_h_max 9
_diffrn_reflns_limit_h_min -9
_diffrn_reflns_limit_k_max 14
_diffrn_reflns_limit_k_min -12
_diffrn_reflns_limit_l_max 15
_diffrn_reflns_limit_l_min 0
_diffrn_reflns_number 4958
_diffrn_reflns_theta_full 27.98
_diffrn_reflns_theta_max 27.98
_diffrn_reflns_theta_min 2.00
_diffrn_standards_decay_% 0.0
_exptl_absorpt_coefficient_mu 1.356
_exptl_absorpt_correction_T_max 0.92484
_exptl_absorpt_correction_T_min 0.81262
_exptl_absorpt_correction_type empirical
_exptl_crystal_colour 'brown red'
_exptl_crystal_density_diffrn 2.071
_exptl_crystal_density_method 'not measured'
_exptl_crystal_description column
_exptl_crystal_F_000 513
_exptl_crystal_size_max 0.25
_exptl_crystal_size_mid 0.05
_exptl_crystal_size_min 0.05
_refine_diff_density_max 0.943
_refine_diff_density_min -0.825
_refine_diff_density_rms 0.151
_refine_ls_extinction_method none
_refine_ls_goodness_of_fit_ref 0.634
_refine_ls_hydrogen_treatment mixed
_refine_ls_matrix_type full
_refine_ls_number_parameters 229
_refine_ls_number_reflns 3633
_refine_ls_number_restraints 0
_refine_ls_restrained_S_all 0.634
_refine_ls_R_factor_all 0.1374
_refine_ls_R_factor_gt 0.0561
_refine_ls_shift/su_max 0.006
_refine_ls_shift/su_mean 0.000
_refine_ls_structure_factor_coef Fsqd
_refine_ls_weighting_details 'calc w=1/[\s^2^(Fo^2^)+(0.0000P)^2^+0.0000P] where P=(Fo^2^+2Fc^2^)/3'
_refine_ls_weighting_scheme calc
_refine_ls_wR_factor_gt 0.0728
_refine_ls_wR_factor_ref 0.0883
_reflns_number_gt 1586
_reflns_number_total 3633
_reflns_threshold_expression >2sigma(I)
_cod_data_source_file ic048340zsi20041127_011934.cif
_cod_data_source_block Na4Ru2(hedp)2Cl.16H2O
_cod_original_sg_symbol_H-M P-1
_cod_database_code 4340412

loop_
_symmetry_equiv_pos_as_xyz
'x, y, z'
'-x, -y, -z'

loop_
_atom_site_label
_atom_site_type_symbol
_atom_site_fract_x
_atom_site_fract_y
_atom_site_fract_z
_atom_site_U_iso_or_equiv
_atom_site_adp_type
_atom_site_occupancy
_atom_site_symmetry_multiplicity
_atom_site_calc_flag
_atom_site_refinement_flags
Ru1 Ru 0.34219(10) 0.00186(8) 0.00032(8) 0.01274(18) Uani 1 1 d .
Na1 Na -0.0616(4) -0.8804(3) 0.5465(4) 0.0353(10) Uani 1 1 d .
Na2 Na 0.1221(4) -0.5892(3) 0.4076(3) 0.0320(9) Uani 1 1 d .
Cl1 Cl 0.0000 0.0000 0.0000 0.0308(9) Uani 1 2 d S
P1 P 0.5820(3) -0.2958(2) 0.1219(2) 0.0167(5) Uani 1 1 d .
P2 P 0.5346(3) -0.1103(2) -0.1754(2) 0.0166(5) Uani 1 1 d .
O1 O 0.3909(6) -0.2085(5) 0.1252(5) 0.0161(14) Uani 1 1 d .
O2 O 0.7269(7) -0.2155(5) 0.1227(5) 0.0194(14) Uani 1 1 d .
O3 O 0.6210(7) -0.4449(5) 0.2286(5) 0.0221(14) Uani 1 1 d .
O4 O 0.3447(7) -0.0330(5) -0.1581(5) 0.0169(14) Uani 1 1 d .
O5 O 0.6825(7) -0.0396(6) -0.1572(5) 0.0220(15) Uani 1 1 d .
O6 O 0.5358(7) -0.1131(5) -0.3031(5) 0.0230(14) Uani 1 1 d .
O7 O 0.4356(8) -0.3503(6) -0.0519(7) 0.0439(19) Uani 1 1 d .
H7 H 0.5685 -0.4618 -0.0182 0.066 Uiso 1 1 d .
C1 C 0.5848(10) -0.2907(8) -0.0382(8) 0.017(2) Uani 1 1 d .
C2 C 0.7677(10) -0.3753(8) -0.0463(9) 0.028(2) Uani 1 1 d .
H2A H 0.7691 -0.3734 -0.1300 0.042 Uiso 1 1 calc R
H2B H 0.7866 -0.4716 0.0226 0.042 Uiso 1 1 calc R
H2C H 0.8637 -0.3347 -0.0365 0.042 Uiso 1 1 calc R
O1W O -0.3354(8) -0.7600(7) 0.5953(6) 0.0400(17) Uani 1 1 d G
H1WA H -0.4308 -0.7244 0.5341 0.056 Uiso 1 1 d G
H1WB H -0.3451 -0.8276 0.6768 0.056 Uiso 1 1 d G
O2W O -0.2309(7) -1.0120(7) 0.4983(6) 0.0284(15) Uani 1 1 d G
H2WA H -0.2965 -0.9791 0.4211 0.040 Uiso 1 1 d G
H2WB H -0.2874 -1.0486 0.5724 0.040 Uiso 1 1 d G
O3W O 0.0281(7) -1.1034(7) 0.7638(6) 0.0395(18) Uani 1 1 d G
H3WA H -0.0648 -1.0842 0.8084 0.055 Uiso 1 1 d G
H3WB H 0.1405 -1.1093 0.7958 0.055 Uiso 1 1 d G
O4W O 0.1121(8) -0.7794(6) 0.6273(6) 0.0368(17) Uani 1 1 d G
H4WA H 0.1720 -0.7387 0.6613 0.052 Uiso 1 1 d G
H4WB H 0.1288 -0.8745 0.6684 0.052 Uiso 1 1 d G
O5W O -0.0732(8) -0.6893(6) 0.3245(6) 0.0344(16) Uani 1 1 d G
H5WA H -0.0633 -0.7409 0.2817 0.048 Uiso 1 1 d G
H5WB H -0.1739 -0.6154 0.3032 0.048 Uiso 1 1 d G
O6W O 0.4249(8) -0.6639(6) 0.3651(6) 0.0329(16) Uani 1 1 d G
H6WB H 0.4824 -0.5945 0.3163 0.046 Uiso 1 1 d G
H6WA H 0.4314 -0.7344 0.3453 0.046 Uiso 1 1 d G
O7W O 0.2032(8) -0.4848(7) 0.5294(6) 0.0387(17) Uani 1 1 d G
H7WA H 0.2545 -0.4112 0.4827 0.054 Uiso 1 1 d G
H7WB H 0.2457 -0.5440 0.6140 0.054 Uiso 1 1 d G
O8W O 0.0908(7) -0.3588(6) 0.2235(6) 0.0417(18) Uani 1 1 d G
H8WA H 0.1798 -0.3106 0.2001 0.058 Uiso 1 1 d G
H8WB H -0.0158 -0.3217 0.1725 0.058 Uiso 1 1 d G

loop_
_atom_site_aniso_label
_atom_site_aniso_U_11
_atom_site_aniso_U_22
_atom_site_aniso_U_33
_atom_site_aniso_U_23
_atom_site_aniso_U_13
_atom_site_aniso_U_12
Ru1 0.0109(3) 0.0134(4) 0.0127(4) -0.0052(3) 0.0006(3) -0.0031(3)
Na1 0.035(2) 0.031(2) 0.042(3) -0.019(2) -0.0001(19) -0.0082(17)
Na2 0.036(2) 0.033(2) 0.028(2) -0.013(2) 0.0055(18) -0.0122(17)
Cl1 0.0193(18) 0.043(2) 0.036(2) -0.022(2) 0.0043(17) -0.0104(16)
P1 0.0170(12) 0.0147(13) 0.0166(14) -0.0063(12) 0.0013(10) -0.0030(10)
P2 0.0171(12) 0.0184(13) 0.0156(14) -0.0094(12) 0.0003(10) -0.0034(10)
O1 0.009(3) 0.015(3) 0.017(4) -0.007(3) -0.002(3) 0.007(2)
O2 0.020(3) 0.015(3) 0.022(4) -0.009(3) 0.004(3) -0.003(3)
O3 0.030(3) 0.017(3) 0.015(3) -0.004(3) 0.000(3) -0.005(3)
O4 0.022(3) 0.017(3) 0.014(4) -0.010(3) -0.003(3) -0.003(3)
O5 0.022(3) 0.032(4) 0.023(4) -0.022(3) 0.006(3) -0.006(3)
O6 0.026(3) 0.031(4) 0.015(3) -0.017(3) 0.000(3) 0.002(3)
O7 0.050(4) 0.039(4) 0.043(5) -0.018(4) -0.009(4) -0.014(4)
C1 0.013(4) 0.013(5) 0.030(6) -0.013(4) 0.004(4) -0.004(4)
C2 0.034(6) 0.023(6) 0.025(6) -0.012(5) 0.006(5) -0.002(4)
O1W 0.041(4) 0.039(5) 0.031(4) -0.008(4) 0.001(4) -0.014(4)
O2W 0.029(4) 0.042(4) 0.016(3) -0.013(4) 0.003(3) -0.013(3)
O3W 0.024(3) 0.062(5) 0.047(5) -0.040(4) 0.005(4) -0.004(4)
O4W 0.048(4) 0.025(4) 0.041(5) -0.017(4) -0.014(4) -0.009(3)
O5W 0.041(4) 0.026(4) 0.030(4) -0.013(4) -0.001(3) 0.006(3)
O6W 0.037(4) 0.025(4) 0.040(5) -0.020(4) -0.002(3) -0.003(3)
O7W 0.056(5) 0.031(4) 0.025(4) -0.008(4) -0.008(4) -0.016(4)
O8W 0.025(4) 0.049(5) 0.037(5) -0.009(4) -0.008(3) -0.010(3)

loop_
_atom_type_symbol
_atom_type_description
_atom_type_scat_dispersion_real
_atom_type_scat_dispersion_imag
_atom_type_scat_source
C C 0.0033 0.0016 'International Tables Vol C Tables 4.2.6.8 and 6.1.1.4'
H H 0.0000 0.0000 'International Tables Vol C Tables 4.2.6.8 and 6.1.1.4'
O O 0.0106 0.0060 'International Tables Vol C Tables 4.2.6.8 and 6.1.1.4'
Na Na 0.0362 0.0249 'International Tables Vol C Tables 4.2.6.8 and 6.1.1.4'
P P 0.1023 0.0942 'International Tables Vol C Tables 4.2.6.8 and 6.1.1.4'
Ru Ru -1.2594 0.8363 'International Tables Vol C Tables 4.2.6.8 and 6.1.1.4'
Cl Cl 0.1484 0.1585 'International Tables Vol C Tables 4.2.6.8 and 6.1.1.4'

loop_
_geom_angle_atom_site_label_1
_geom_angle_atom_site_label_2
_geom_angle_atom_site_label_3
_geom_angle
_geom_angle_site_symmetry_1
_geom_angle_site_symmetry_3
O1 Ru1 O2 175.7(2) . 2_655
O1 Ru1 O5 89.5(2) . 2_655
O2 Ru1 O5 89.2(2) 2_655 2_655
O1 Ru1 O4 91.1(2) . .
O2 Ru1 O4 89.9(2) 2_655 .
O5 Ru1 O4 175.4(2) 2_655 .
O1 Ru1 Ru1 92.22(14) . 2_655
O2 Ru1 Ru1 91.88(15) 2_655 2_655
O5 Ru1 Ru1 92.28(15) 2_655 2_655
O4 Ru1 Ru1 92.22(15) . 2_655
O1 Ru1 Cl1 86.73(14) . .
O2 Ru1 Cl1 89.19(14) 2_655 .
O5 Ru1 Cl1 88.86(15) 2_655 .
O4 Ru1 Cl1 86.65(14) . .
Ru1 Ru1 Cl1 178.45(5) 2_655 .
O4W Na1 O2W 171.2(3) . .
O4W Na1 O1W 89.4(2) . .
O2W Na1 O1W 90.7(2) . .
O4W Na1 O5W 91.1(2) . .
O2W Na1 O5W 97.7(2) . .
O1W Na1 O5W 93.7(2) . .
O4W Na1 O2W 85.0(2) . 2_536
O2W Na1 O2W 94.95(18) . 2_536
O1W Na1 O2W 174.4(2) . 2_536
O5W Na1 O2W 85.4(2) . 2_536
O4W Na1 O3W 87.0(2) . .
O2W Na1 O3W 84.2(2) . .
O1W Na1 O3W 100.6(2) . .
O5W Na1 O3W 165.5(2) . .
O2W Na1 O3W 80.1(2) 2_536 .
O4W Na1 Na1 131.1(2) . 2_536
O2W Na1 Na1 48.21(16) . 2_536
O1W Na1 Na1 138.9(2) . 2_536
O5W Na1 Na1 92.2(2) . 2_536
O2W Na1 Na1 46.74(16) 2_536 2_536
O3W Na1 Na1 78.38(17) . 2_536
O4W Na1 Na2 45.23(18) . .
O2W Na1 Na2 143.5(2) . .
O1W Na1 Na2 94.11(18) . .
O5W Na1 Na2 45.96(15) . .
O2W Na1 Na2 81.29(18) 2_536 .
O3W Na1 Na2 129.92(18) . .
Na1 Na1 Na2 118.33(18) 2_536 .
O7W Na2 O6W 95.6(2) . .
O7W Na2 O8W 84.6(2) . .
O6W Na2 O8W 91.5(2) . .
O7W Na2 O4W 81.3(2) . .
O6W Na2 O4W 100.9(2) . .
O8W Na2 O4W 162.0(3) . .
O7W Na2 O5W 157.1(3) . .
O6W Na2 O5W 106.3(2) . .
O8W Na2 O5W 100.9(2) . .
O4W Na2 O5W 88.2(2) . .
O7W Na2 O7W 82.1(2) . 2_546
O6W Na2 O7W 176.2(2) . 2_546
O8W Na2 O7W 91.3(2) . 2_546
O4W Na2 O7W 75.8(2) . 2_546
O5W Na2 O7W 75.69(19) . 2_546
O7W Na2 Na1 122.2(2) . .
O6W Na2 Na1 107.28(18) . .
O8W Na2 Na1 144.19(19) . .
O4W Na2 Na1 43.12(15) . .
O5W Na2 Na1 45.11(17) . .
O7W Na2 Na1 71.75(16) 2_546 .
O7W Na2 Na2 43.49(18) . 2_546
O6W Na2 Na2 139.0(2) . 2_546
O8W Na2 Na2 87.5(2) . 2_546
O4W Na2 Na2 74.58(18) . 2_546
O5W Na2 Na2 114.1(2) . 2_546
O7W Na2 Na2 38.57(13) 2_546 2_546
Na1 Na2 Na2 96.75(14) . 2_546
Ru1 Cl1 Ru1 180.0 . 2
O3 P1 O2 113.4(3) . .
O3 P1 O1 112.6(3) . .
O2 P1 O1 107.9(3) . .
O3 P1 C1 110.0(3) . .
O2 P1 C1 105.3(3) . .
O1 P1 C1 107.1(3) . .
O6 P2 O4 112.1(3) . .
O6 P2 O5 113.2(3) . .
O4 P2 O5 108.3(3) . .
O6 P2 C1 110.2(3) . .
O4 P2 C1 106.9(3) . .
O5 P2 C1 105.9(3) . .
P1 O1 Ru1 115.0(3) . .
P1 O2 Ru1 115.0(3) . 2_655
P2 O4 Ru1 114.4(3) . .
P2 O5 Ru1 114.6(3) . 2_655
O7 C1 C2 110.9(6) . .
O7 C1 P2 104.6(5) . .
C2 C1 P2 111.0(6) . .
O7 C1 P1 108.2(6) . .
C2 C1 P1 109.3(6) . .
P2 C1 P1 112.8(4) . .
Na1 O2W Na1 85.05(18) . 2_536
Na1 O4W Na2 91.7(2) . .
Na1 O5W Na2 88.9(2) . .
Na2 O7W Na2 97.9(2) . 2_546

loop_
_geom_bond_atom_site_label_1
_geom_bond_atom_site_label_2
_geom_bond_distance
_geom_bond_site_symmetry_2
Ru1 O1 2.020(5) .
Ru1 O2 2.042(5) 2_655
Ru1 O5 2.042(5) 2_655
Ru1 O4 2.042(5) .
Ru1 Ru1 2.3591(16) 2_655
Ru1 Cl1 2.5717(9) .
Na1 O4W 2.339(6) .
Na1 O2W 2.369(7) .
Na1 O1W 2.401(7) .
Na1 O5W 2.424(7) .
Na1 O2W 2.425(6) 2_536
Na1 O3W 2.518(8) .
Na1 Na1 3.240(6) 2_536
Na1 Na2 3.420(5) .
Na2 O7W 2.356(6) .
Na2 O6W 2.366(7) .
Na2 O8W 2.386(7) .
Na2 O4W 2.429(7) .
Na2 O5W 2.459(6) .
Na2 O7W 2.601(8) 2_546
Na2 Na2 3.743(6) 2_546
Cl1 Ru1 2.5717(9) 2
P1 O3 1.483(5) .
P1 O2 1.545(5) .
P1 O1 1.553(5) .
P1 C1 1.830(8) .
P2 O6 1.494(5) .
P2 O4 1.554(5) .
P2 O5 1.556(5) .
P2 C1 1.826(8) .
O2 Ru1 2.042(5) 2_655
O5 Ru1 2.042(5) 2_655
O7 C1 1.460(8) .
C1 C2 1.509(9) .
O2W Na1 2.425(6) 2_536
O7W Na2 2.601(8) 2_546

loop_
_geom_hbond_atom_site_label_D
_geom_hbond_atom_site_label_H
_geom_hbond_atom_site_label_A
_geom_hbond_distance_DH
_geom_hbond_distance_HA
_geom_hbond_distance_DA
_geom_hbond_angle_DHA
_geom_hbond_site_symmetry_A
O7 H7 O7 1.298(6) 1.837(6) 2.855(12) 130.5(2) 2_645
O1W H1WA O6W 0.90 2.00 2.863(8) 160.4 1_455
O1W H1WB O5 0.90 2.18 3.036(9) 158.7 1_446
O2W H2WA O6 0.90 2.03 2.860(7) 151.9 2_545
O2W H2WB O6 0.90 1.92 2.801(8) 164.3 1_446
O3W H3WA O5 0.91 1.93 2.786(7) 156.0 1_446
O3W H3WB O4 0.91 2.09 2.936(7) 155.6 1_546
O4W H4WA O2 0.90 2.41 3.135(7) 136.8 2_646
O4W H4WA O7W 0.90 2.54 3.117(9) 122.4 .
O4W H4WB O4 0.90 2.31 2.924(7) 125.5 1_546
O5W H5WA O3W 0.90 1.98 2.864(8) 164.8 2_536
O5W H5WB O3 0.92 1.98 2.889(7) 170.9 1_455
O6W H6WB O3 0.90 1.98 2.882(8) 173.3 .
O6W H6WA O6 0.90 1.92 2.820(7) 175.8 2_645
O7W H7WA O1W 0.90 1.90 2.783(9) 168.2 2_546
O7W H7WB O3 0.90 2.04 2.808(7) 142.6 2_646
O8W H8WA O1 0.90 2.08 2.969(8) 171.6 .
O8W H8WB O2 0.90 1.96 2.801(7) 154.1 1_455
